data_4314970
loop_
_publ_author_name
'Shigehisa Akine'
'Satoko Kagiyama'
'Tatsuya Nabeshima'

_publ_contact_author_address
;
Tsukuba, Ibaraki 305-8571, Japan
;
_publ_contact_author_email akine@chem.tsukuba.ac.jp
_publ_contact_author_fax +81-29-853-4527
_publ_contact_author_name 'Shigehisa Akine'
_publ_contact_author_phone +81-29-853-4527
_publ_section_title
;
 Modulation of Multimetal Complexation Behavior of Tetraoxime Ligand by
 Covalent Transformation of Olefinic Functionalities
;
_journal_name_full 'Inorganic Chemistry'
_journal_page_first 2141
_journal_page_last 2152
_journal_paper_doi 10.1021/ic9019926
_journal_volume 49
_journal_year 2010
_chemical_formula_moiety 'C35 H38 N4 O15 Zn3, C H Cl3 '
_chemical_formula_sum 'C36 H39 Cl3 N4 O15 Zn3'
_chemical_formula_weight 1070.17
_chemical_name_common LZn3(OAc)2(MeOH)(CHCl3)
_chemical_name_systematic
; 
 ? 
;
_space_group_IT_number 14
_symmetry_cell_setting monoclinic
_symmetry_space_group_name_Hall '-P 2yn'
_symmetry_space_group_name_H-M 'P 1 21/n 1'
_atom_sites_solution_hydrogens geom
_atom_sites_solution_primary direct
_atom_sites_solution_secondary difmap
_audit_creation_method SHELXL-97
_cell_angle_alpha 90.00
_cell_angle_beta 105.783(11)
_cell_angle_gamma 90.00
_cell_formula_units_Z 4
_cell_length_a 10.630(3)
_cell_length_b 23.876(5)
_cell_length_c 16.861(4)
_cell_measurement_reflns_used 39531
_cell_measurement_temperature 120
_cell_measurement_theta_max 27.48
_cell_measurement_theta_min 3.04
_cell_volume 4118.0(18)
_computing_cell_refinement 'Rapid AUTO (Rigaku Corp.)'
_computing_data_collection 'Rapid AUTO (Rigaku Corp.)'
_computing_data_reduction 'Rapid AUTO (Rigaku Corp.)'
_computing_molecular_graphics ORTEP-3
_computing_publication_material ORTEP-3
_computing_structure_refinement 'SHELXL-97 (Sheldrick, 1997)'
_computing_structure_solution 'DIRDIF99 (Beurskens et al., 1999)'
_diffrn_ambient_temperature 120
_diffrn_measured_fraction_theta_full 0.998
_diffrn_measured_fraction_theta_max 0.998
_diffrn_measurement_device_type 'Rigaku R-AXIS Rapid'
_diffrn_measurement_method IP
_diffrn_radiation_monochromator graphite
_diffrn_radiation_source 'fine-focus sealed tube'
_diffrn_radiation_type MoK\a
_diffrn_radiation_wavelength 0.71069
_diffrn_reflns_av_R_equivalents 0.0504
_diffrn_reflns_av_sigmaI/netI 0.0429
_diffrn_reflns_limit_h_max 13
_diffrn_reflns_limit_h_min -13
_diffrn_reflns_limit_k_max 30
_diffrn_reflns_limit_k_min -29
_diffrn_reflns_limit_l_max 19
_diffrn_reflns_limit_l_min -21
_diffrn_reflns_number 39531
_diffrn_reflns_theta_full 27.48
_diffrn_reflns_theta_max 27.48
_diffrn_reflns_theta_min 3.04
_diffrn_standards_decay_% 0
_diffrn_standards_interval_count 0
_diffrn_standards_interval_time 0
_diffrn_standards_number 0
_exptl_absorpt_coefficient_mu 2.003
_exptl_absorpt_correction_T_max 0.8248
_exptl_absorpt_correction_T_min 0.5849
_exptl_absorpt_correction_type multi-scan
_exptl_absorpt_process_details 'Rapid AUTO (Rigaku Corp.)'
_exptl_crystal_colour yellow
_exptl_crystal_density_diffrn 1.726
_exptl_crystal_density_method 'not measured'
_exptl_crystal_description prismatic
_exptl_crystal_F_000 2176
_exptl_crystal_size_max 0.30
_exptl_crystal_size_mid 0.10
_exptl_crystal_size_min 0.10
_refine_diff_density_max 1.206
_refine_diff_density_min -1.688
_refine_diff_density_rms 0.128
_refine_ls_extinction_method none
_refine_ls_goodness_of_fit_ref 1.049
_refine_ls_hydrogen_treatment mixed
_refine_ls_matrix_type full
_refine_ls_number_parameters 575
_refine_ls_number_reflns 9431
_refine_ls_number_restraints 26
_refine_ls_restrained_S_all 1.052
_refine_ls_R_factor_all 0.0656
_refine_ls_R_factor_gt 0.0484
_refine_ls_shift/su_max 0.000
_refine_ls_shift/su_mean 0.000
_refine_ls_structure_factor_coef Fsqd
_refine_ls_weighting_details 'calc w=1/[\s^2^(Fo^2^)+(0.0770P)^2^+8.5230P] where P=(Fo^2^+2Fc^2^)/3'
_refine_ls_weighting_scheme calc
_refine_ls_wR_factor_gt 0.1308
_refine_ls_wR_factor_ref 0.1422
_reflns_number_gt 7381
_reflns_number_total 9431
_reflns_threshold_expression >2sigma(I)
_cod_data_source_file ic9019926_si_001_06.cif
_cod_data_source_block sat-LZn3
_cod_original_cell_volume 4118.1(18)
_cod_database_code 4314970

loop_
_symmetry_equiv_pos_as_xyz
'x, y, z'
'-x+1/2, y+1/2, -z+1/2'
'-x, -y, -z'
'x-1/2, -y-1/2, z-1/2'

loop_
_atom_site_label
_atom_site_type_symbol
_atom_site_fract_x
_atom_site_fract_y
_atom_site_fract_z
_atom_site_U_iso_or_equiv
_atom_site_adp_type
_atom_site_occupancy
_atom_site_symmetry_multiplicity
_atom_site_calc_flag
_atom_site_refinement_flags
_atom_site_disorder_assembly
_atom_site_disorder_group
Zn1 Zn 0.61861(4) -0.043140(17) 0.29802(3) 0.01737(11) Uani 1 1 d . A .
Zn2 Zn 0.52052(4) 0.173985(17) 0.04896(3) 0.01586(11) Uani 1 1 d . . .
Zn3 Zn 0.58584(4) 0.096320(17) 0.22972(3) 0.01763(11) Uani 1 1 d . A .
C1 C 0.3942(4) -0.13875(16) 0.3243(3) 0.0226(8) Uani 1 1 d . . .
C2 C 0.3542(4) -0.09364(15) 0.2685(2) 0.0208(8) Uani 1 1 d . . .
C3 C 0.2198(4) -0.09165(16) 0.2244(3) 0.0223(8) Uani 1 1 d . . .
C4 C 0.1340(4) -0.13364(17) 0.2318(3) 0.0262(9) Uani 1 1 d . . .
H1 H 0.0456 -0.1323 0.1996 0.031 Uiso 1 1 calc R . .
C5 C 0.1767(4) -0.17823(17) 0.2867(3) 0.0276(9) Uani 1 1 d . . .
H2 H 0.1173 -0.2068 0.2920 0.033 Uiso 1 1 calc R . .
C6 C 0.3036(4) -0.18048(16) 0.3323(3) 0.0256(9) Uani 1 1 d . . .
H3 H 0.3319 -0.2104 0.3701 0.031 Uiso 1 1 calc R . .
O1 O 0.4313(3) -0.05424(12) 0.25488(18) 0.0240(6) Uani 1 1 d . . .
O2 O 0.1842(3) -0.04586(12) 0.17397(19) 0.0261(6) Uani 1 1 d . . .
C7 C 0.5256(4) -0.14501(16) 0.3770(3) 0.0234(8) Uani 1 1 d . . .
H4 H 0.5407 -0.1752 0.4150 0.028 Uiso 1 1 calc R . .
N1 N 0.6230(3) -0.11397(14) 0.3774(2) 0.0212(7) Uani 1 1 d . . .
O3 O 0.7355(3) -0.13088(12) 0.43976(18) 0.0250(6) Uani 1 1 d . . .
C8 C 0.8508(4) -0.10952(17) 0.4222(3) 0.0238(8) Uani 1 1 d . . .
H5 H 0.9242 -0.1108 0.4731 0.029 Uiso 1 1 calc R . .
H6 H 0.8363 -0.0699 0.4050 0.029 Uiso 1 1 calc R . .
C9 C 0.8876(4) -0.14190(17) 0.3560(3) 0.0255(8) Uani 1 1 d . . .
H7 H 0.9667 -0.1246 0.3461 0.031 Uiso 1 1 calc R . .
H8 H 0.9111 -0.1805 0.3762 0.031 Uiso 1 1 calc R . .
O4 O 0.7884(3) -0.14512(11) 0.27855(18) 0.0236(6) Uani 1 1 d . . .
N2 N 0.7468(3) -0.09065(12) 0.2462(2) 0.0193(6) Uani 1 1 d . . .
C10 C 0.7441(4) -0.08966(15) 0.1698(2) 0.0186(7) Uani 1 1 d . . .
H9 H 0.7727 -0.1223 0.1477 0.022 Uiso 1 1 calc R . .
C11 C 0.7008(3) -0.04271(15) 0.1143(2) 0.0165(7) Uani 1 1 d . . .
C12 C 0.6537(3) 0.00747(15) 0.1391(2) 0.0162(7) Uani 1 1 d . . .
C13 C 0.6185(3) 0.05236(15) 0.0801(2) 0.0159(7) Uani 1 1 d . . .
C14 C 0.6313(3) 0.04517(14) 0.0008(2) 0.0165(7) Uani 1 1 d . . .
C15 C 0.6741(3) -0.00719(15) -0.0231(2) 0.0173(7) Uani 1 1 d . . .
H10 H 0.6788 -0.0125 -0.0781 0.021 Uiso 1 1 calc R . .
C16 C 0.7084(4) -0.04950(15) 0.0326(2) 0.0176(7) Uani 1 1 d . . .
H11 H 0.7378 -0.0841 0.0163 0.021 Uiso 1 1 calc R . .
O5 O 0.6413(3) 0.01652(10) 0.21439(16) 0.0175(5) Uani 1 1 d . . .
O6 O 0.5752(3) 0.09886(10) 0.10658(16) 0.0182(5) Uani 1 1 d . . .
C17 C 0.6018(3) 0.08813(15) -0.0619(2) 0.0175(7) Uani 1 1 d . . .
H12 H 0.6049 0.0781 -0.1159 0.021 Uiso 1 1 calc R . .
N3 N 0.5717(3) 0.13914(13) -0.04970(19) 0.0173(6) Uani 1 1 d . . .
O7 O 0.5424(3) 0.17050(11) -0.12474(16) 0.0193(5) Uani 1 1 d . . .
C18 C 0.6452(4) 0.21030(16) -0.1219(3) 0.0211(8) Uani 1 1 d . . .
H13 H 0.6248 0.2310 -0.1748 0.025 Uiso 1 1 calc R . .
H14 H 0.7279 0.1897 -0.1165 0.025 Uiso 1 1 calc R . .
C19 C 0.6654(4) 0.25212(16) -0.0518(3) 0.0206(8) Uani 1 1 d . . .
H15 H 0.6954 0.2319 0.0012 0.025 Uiso 1 1 calc R . .
H16 H 0.7352 0.2787 -0.0554 0.025 Uiso 1 1 calc R . .
O8 O 0.5497(3) 0.28295(11) -0.05278(18) 0.0214(6) Uani 1 1 d . . .
N4 N 0.4634(3) 0.24883(12) -0.0234(2) 0.0171(6) Uani 1 1 d . . .
C20 C 0.3466(4) 0.26847(15) -0.0494(2) 0.0180(7) Uani 1 1 d . . .
H17 H 0.3345 0.3009 -0.0833 0.022 Uiso 1 1 calc R . .
C21 C 0.2327(4) 0.24502(15) -0.0309(2) 0.0183(7) Uani 1 1 d . . .
C22 C 0.2360(4) 0.19955(15) 0.0228(2) 0.0167(7) Uani 1 1 d . . .
C23 C 0.1150(4) 0.18168(15) 0.0352(2) 0.0188(7) Uani 1 1 d . . .
C24 C -0.0008(4) 0.20865(18) -0.0030(3) 0.0266(9) Uani 1 1 d . . .
H18 H -0.0804 0.1966 0.0067 0.032 Uiso 1 1 calc R . .
C25 C -0.0006(4) 0.2538(2) -0.0562(3) 0.0316(10) Uani 1 1 d . . .
H19 H -0.0804 0.2721 -0.0826 0.038 Uiso 1 1 calc R . .
C26 C 0.1134(4) 0.27165(17) -0.0703(3) 0.0250(8) Uani 1 1 d . . .
H20 H 0.1125 0.3021 -0.1068 0.030 Uiso 1 1 calc R . .
O9 O 0.3434(3) 0.17279(11) 0.06214(17) 0.0195(5) Uani 1 1 d . . .
O10 O 0.1242(3) 0.13649(11) 0.08624(18) 0.0223(6) Uani 1 1 d . . .
C27 C 0.0148(4) 0.12320(17) 0.1164(3) 0.0266(9) Uani 1 1 d . . .
H21 H -0.0656 0.1211 0.0701 0.032 Uiso 1 1 calc R . .
H22 H 0.0026 0.1526 0.1551 0.032 Uiso 1 1 calc R . .
C28 C 0.0407(4) 0.06752(17) 0.1599(3) 0.0259(9) Uani 1 1 d . . .
H23 H -0.0221 0.0619 0.1931 0.031 Uiso 1 1 calc R . .
H24 H 0.1300 0.0674 0.1979 0.031 Uiso 1 1 calc R . .
C29 C 0.0275(4) 0.02014(17) 0.0985(3) 0.0252(8) Uani 1 1 d . . .
H25 H -0.0608 0.0218 0.0596 0.030 Uiso 1 1 calc R . .
H26 H 0.0917 0.0260 0.0664 0.030 Uiso 1 1 calc R . .
C30 C 0.0481(4) -0.03769(18) 0.1364(3) 0.0274(9) Uani 1 1 d . . .
H27 H -0.0011 -0.0415 0.1782 0.033 Uiso 1 1 calc R . .
H28 H 0.0157 -0.0664 0.0933 0.033 Uiso 1 1 calc R . .
O11 O 0.6749(4) 0.00572(12) 0.39715(19) 0.0352(8) Uani 1 1 d D . .
O12 O 0.6011(3) 0.09023(12) 0.34962(18) 0.0298(7) Uani 1 1 d D . .
C31 C 0.6304(10) 0.0548(4) 0.4057(6) 0.025(2) Uani 0.633(18) 1 d PDU A 1
C32 C 0.6375(12) 0.0749(3) 0.4902(5) 0.042(3) Uani 0.633(18) 1 d PDU A 1
H37 H 0.6613 0.0436 0.5291 0.064 Uiso 0.633(18) 1 calc PR A 1
H38 H 0.5523 0.0898 0.4916 0.064 Uiso 0.633(18) 1 calc PR A 1
H39 H 0.7037 0.1044 0.5057 0.064 Uiso 0.633(18) 1 calc PR A 1
C33 C 0.6722(15) 0.0589(7) 0.4066(10) 0.021(3) Uani 0.367(18) 1 d PDU A 2
C34 C 0.735(2) 0.0808(7) 0.4925(10) 0.051(5) Uani 0.367(18) 1 d PDU A 2
H40 H 0.7276 0.1217 0.4928 0.076 Uiso 0.367(18) 1 calc PR A 2
H41 H 0.8276 0.0701 0.5092 0.076 Uiso 0.367(18) 1 calc PR A 2
H42 H 0.6907 0.0647 0.5311 0.076 Uiso 0.367(18) 1 calc PR A 2
O13 O 0.6575(3) 0.21344(11) 0.13433(18) 0.0251(6) Uani 1 1 d . . .
O14 O 0.7050(3) 0.16309(12) 0.25130(18) 0.0268(6) Uani 1 1 d . . .
C35 C 0.7288(4) 0.20026(16) 0.2048(2) 0.0205(8) Uani 1 1 d . A .
C36 C 0.8535(4) 0.23345(18) 0.2367(3) 0.0269(9) Uani 1 1 d . . .
H29 H 0.8353 0.2671 0.2649 0.040 Uiso 1 1 calc R A .
H30 H 0.8876 0.2443 0.1905 0.040 Uiso 1 1 calc R . .
H31 H 0.9184 0.2104 0.2754 0.040 Uiso 1 1 calc R . .
O15 O 0.3960(3) 0.12118(12) 0.20556(19) 0.0222(6) Uani 1 1 d . . .
H32 H 0.360(6) 0.133(2) 0.161(4) 0.043(17) Uiso 1 1 d . . .
C37 C 0.3565(5) 0.16001(19) 0.2590(3) 0.0307(9) Uani 1 1 d . A .
H33 H 0.3771 0.1445 0.3149 0.046 Uiso 1 1 calc R . .
H34 H 0.2621 0.1665 0.2389 0.046 Uiso 1 1 calc R . .
H35 H 0.4031 0.1955 0.2597 0.046 Uiso 1 1 calc R . .
Cl1 Cl 0.9500(2) 0.00495(10) 0.62936(19) 0.0992(8) Uani 1 1 d . . .
Cl2 Cl 0.70346(14) -0.02775(6) 0.65210(9) 0.0483(3) Uani 1 1 d . . .
Cl3 Cl 0.88908(19) -0.11169(7) 0.63389(10) 0.0621(4) Uani 1 1 d . . .
C38 C 0.8210(7) -0.0454(2) 0.6026(4) 0.0529(15) Uani 1 1 d . . .
H36 H 0.7813 -0.0452 0.5416 0.064 Uiso 1 1 calc R . .

loop_
_atom_site_aniso_label
_atom_site_aniso_U_11
_atom_site_aniso_U_22
_atom_site_aniso_U_33
_atom_site_aniso_U_23
_atom_site_aniso_U_13
_atom_site_aniso_U_12
Zn1 0.0183(2) 0.0157(2) 0.0181(2) 0.00138(15) 0.00501(17) 0.00217(15)
Zn2 0.0132(2) 0.0154(2) 0.0174(2) 0.00005(15) 0.00144(16) 0.00140(15)
Zn3 0.0208(2) 0.0146(2) 0.0169(2) 0.00009(15) 0.00413(17) 0.00270(16)
C1 0.026(2) 0.0210(19) 0.025(2) -0.0010(15) 0.0135(16) -0.0007(15)
C2 0.0235(19) 0.0177(18) 0.024(2) -0.0001(14) 0.0109(16) -0.0006(14)
C3 0.0209(19) 0.0226(19) 0.025(2) 0.0002(15) 0.0086(16) 0.0009(15)
C4 0.0193(19) 0.027(2) 0.034(2) -0.0024(17) 0.0087(17) 0.0001(16)
C5 0.029(2) 0.0178(19) 0.041(3) 0.0001(16) 0.0171(19) -0.0031(16)
C6 0.030(2) 0.0162(19) 0.034(2) 0.0031(16) 0.0150(18) 0.0013(15)
O1 0.0198(14) 0.0205(14) 0.0313(16) 0.0064(11) 0.0064(12) -0.0007(11)
O2 0.0164(13) 0.0268(15) 0.0339(17) 0.0087(12) 0.0046(12) 0.0011(11)
C7 0.029(2) 0.0183(18) 0.025(2) 0.0042(15) 0.0116(17) 0.0057(16)
N1 0.0212(16) 0.0225(16) 0.0198(17) 0.0051(13) 0.0055(13) 0.0047(13)
O3 0.0233(14) 0.0286(15) 0.0217(15) 0.0087(11) 0.0037(11) 0.0054(11)
C8 0.0220(19) 0.025(2) 0.022(2) 0.0031(15) 0.0010(16) 0.0019(15)
C9 0.022(2) 0.024(2) 0.028(2) 0.0070(16) 0.0029(16) 0.0063(15)
O4 0.0302(15) 0.0137(13) 0.0251(15) 0.0035(10) 0.0043(12) 0.0052(11)
N2 0.0206(16) 0.0121(15) 0.0242(17) 0.0034(12) 0.0045(13) 0.0028(12)
C10 0.0158(17) 0.0138(17) 0.026(2) -0.0003(14) 0.0057(15) 0.0012(13)
C11 0.0109(16) 0.0155(17) 0.0218(19) -0.0004(13) 0.0023(14) -0.0004(13)
C12 0.0114(16) 0.0191(17) 0.0177(18) -0.0007(13) 0.0032(13) -0.0034(13)
C13 0.0113(16) 0.0167(17) 0.0186(18) -0.0018(13) 0.0021(13) -0.0011(13)
C14 0.0130(16) 0.0141(17) 0.0205(18) 0.0004(13) 0.0017(14) -0.0001(12)
C15 0.0131(16) 0.0204(18) 0.0170(18) -0.0041(14) 0.0018(14) 0.0000(13)
C16 0.0144(17) 0.0151(17) 0.0235(19) -0.0030(13) 0.0054(14) -0.0005(13)
O5 0.0189(13) 0.0165(12) 0.0174(13) 0.0006(10) 0.0055(10) 0.0008(10)
O6 0.0200(13) 0.0142(12) 0.0188(13) -0.0005(10) 0.0026(11) 0.0046(10)
C17 0.0133(16) 0.0210(18) 0.0178(18) -0.0041(14) 0.0036(14) -0.0027(13)
N3 0.0162(15) 0.0197(15) 0.0150(15) 0.0045(11) 0.0025(12) 0.0017(12)
O7 0.0179(13) 0.0203(13) 0.0182(13) 0.0033(10) 0.0025(10) -0.0002(10)
C18 0.0178(18) 0.0211(19) 0.026(2) 0.0022(15) 0.0085(15) 0.0005(14)
C19 0.0110(16) 0.0232(19) 0.027(2) 0.0036(15) 0.0044(15) 0.0007(14)
O8 0.0139(12) 0.0175(13) 0.0333(16) 0.0030(11) 0.0073(11) -0.0011(10)
N4 0.0147(14) 0.0139(14) 0.0223(16) 0.0002(12) 0.0044(12) -0.0009(11)
C20 0.0154(17) 0.0171(17) 0.0207(18) 0.0017(14) 0.0037(14) 0.0027(13)
C21 0.0171(17) 0.0185(18) 0.0192(18) 0.0014(14) 0.0050(14) 0.0008(14)
C22 0.0152(17) 0.0153(17) 0.0175(18) -0.0029(13) 0.0006(14) 0.0023(13)
C23 0.0186(18) 0.0177(18) 0.0201(19) 0.0006(14) 0.0050(15) -0.0016(14)
C24 0.0151(18) 0.033(2) 0.032(2) 0.0096(17) 0.0068(16) 0.0023(16)
C25 0.0160(19) 0.038(2) 0.040(3) 0.0166(19) 0.0062(18) 0.0091(17)
C26 0.0173(18) 0.027(2) 0.030(2) 0.0125(17) 0.0051(16) 0.0071(15)
O9 0.0142(12) 0.0191(13) 0.0242(14) 0.0045(10) 0.0033(11) 0.0032(10)
O10 0.0175(13) 0.0220(14) 0.0274(15) 0.0078(11) 0.0062(11) 0.0007(10)
C27 0.026(2) 0.022(2) 0.036(2) 0.0058(17) 0.0155(18) 0.0024(16)
C28 0.023(2) 0.028(2) 0.027(2) 0.0076(17) 0.0079(17) -0.0006(16)
C29 0.0180(19) 0.025(2) 0.030(2) 0.0054(16) 0.0022(16) -0.0023(15)
C30 0.0177(19) 0.029(2) 0.034(2) 0.0024(17) 0.0036(17) -0.0017(16)
O11 0.063(2) 0.0197(15) 0.0196(15) 0.0000(11) 0.0051(15) 0.0081(14)
O12 0.0458(19) 0.0232(15) 0.0218(15) 0.0024(11) 0.0119(13) 0.0099(13)
C31 0.027(4) 0.024(3) 0.022(3) 0.001(2) 0.004(3) 0.001(3)
C32 0.073(6) 0.030(4) 0.021(3) -0.001(3) 0.009(3) 0.016(4)
C33 0.024(5) 0.022(4) 0.018(4) -0.001(3) 0.006(3) 0.001(4)
C34 0.066(8) 0.037(6) 0.045(7) -0.006(5) 0.006(5) 0.009(5)
O13 0.0252(15) 0.0175(13) 0.0255(15) -0.0004(11) -0.0054(12) -0.0003(11)
O14 0.0323(16) 0.0246(15) 0.0200(14) -0.0029(11) 0.0013(12) -0.0074(12)
C35 0.0192(18) 0.0175(18) 0.0210(19) -0.0045(14) -0.0010(15) 0.0019(14)
C36 0.022(2) 0.025(2) 0.027(2) -0.0022(16) -0.0038(16) -0.0049(16)
O15 0.0220(14) 0.0220(14) 0.0218(15) 0.0024(11) 0.0046(12) 0.0052(11)
C37 0.029(2) 0.031(2) 0.031(2) -0.0083(18) 0.0070(18) 0.0057(18)
Cl1 0.0739(13) 0.0748(13) 0.158(2) 0.0182(14) 0.0477(14) -0.0227(11)
Cl2 0.0498(8) 0.0505(8) 0.0476(8) 0.0061(6) 0.0184(6) 0.0091(6)
Cl3 0.0838(12) 0.0531(9) 0.0468(8) -0.0049(6) 0.0136(8) 0.0229(8)
C38 0.067(4) 0.047(3) 0.046(3) -0.001(2) 0.017(3) 0.010(3)

loop_
_atom_type_symbol
_atom_type_description
_atom_type_scat_dispersion_real
_atom_type_scat_dispersion_imag
_atom_type_scat_source
C C 0.0033 0.0016 'International Tables Vol C Tables 4.2.6.8 and 6.1.1.4'
H H 0.0000 0.0000 'International Tables Vol C Tables 4.2.6.8 and 6.1.1.4'
N N 0.0061 0.0033 'International Tables Vol C Tables 4.2.6.8 and 6.1.1.4'
O O 0.0106 0.0060 'International Tables Vol C Tables 4.2.6.8 and 6.1.1.4'
Zn Zn 0.2839 1.4301 'International Tables Vol C Tables 4.2.6.8 and 6.1.1.4'
Cl Cl 0.1484 0.1585 'International Tables Vol C Tables 4.2.6.8 and 6.1.1.4'

loop_
_geom_angle_atom_site_label_1
_geom_angle_atom_site_label_2
_geom_angle_atom_site_label_3
_geom_angle
_geom_angle_site_symmetry_1
_geom_angle_site_symmetry_3
_geom_angle_publ_flag
O1 Zn1 O11 115.92(14) . . ?
O1 Zn1 O5 97.85(11) . . ?
O11 Zn1 O5 96.02(12) . . ?
O1 Zn1 N2 118.53(13) . . ?
O11 Zn1 N2 125.13(14) . . ?
O5 Zn1 N2 83.16(11) . . ?
O1 Zn1 N1 88.41(12) . . ?
O11 Zn1 N1 89.29(13) . . ?
O5 Zn1 N1 169.00(12) . . ?
N2 Zn1 N1 85.91(12) . . ?
O9 Zn2 O13 117.63(13) . . ?
O9 Zn2 O6 95.22(11) . . ?
O13 Zn2 O6 90.81(11) . . ?
O9 Zn2 N3 124.03(12) . . ?
O13 Zn2 N3 118.31(13) . . ?
O6 Zn2 N3 85.77(11) . . ?
O9 Zn2 N4 86.81(11) . . ?
O13 Zn2 N4 93.16(11) . . ?
O6 Zn2 N4 174.09(11) . . ?
N3 Zn2 N4 88.50(12) . . ?
O12 Zn3 O14 90.05(13) . . ?
O12 Zn3 O5 96.58(11) . . ?
O14 Zn3 O5 125.26(12) . . ?
O12 Zn3 O15 91.55(13) . . ?
O14 Zn3 O15 110.31(12) . . ?
O5 Zn3 O15 123.65(11) . . ?
O12 Zn3 O6 177.11(11) . . ?
O14 Zn3 O6 91.06(11) . . ?
O5 Zn3 O6 80.61(10) . . ?
O15 Zn3 O6 90.57(11) . . ?
C2 C1 C6 120.6(4) . . ?
C2 C1 C7 123.5(4) . . ?
C6 C1 C7 115.9(4) . . ?
O1 C2 C1 125.0(4) . . ?
O1 C2 C3 118.3(4) . . ?
C1 C2 C3 116.7(4) . . ?
O2 C3 C4 123.7(4) . . ?
O2 C3 C2 114.7(3) . . ?
C4 C3 C2 121.5(4) . . ?
C3 C4 C5 120.4(4) . . ?
C3 C4 H1 119.8 . . ?
C5 C4 H1 119.8 . . ?
C6 C5 C4 119.8(4) . . ?
C6 C5 H2 120.1 . . ?
C4 C5 H2 120.1 . . ?
C5 C6 C1 120.9(4) . . ?
C5 C6 H3 119.6 . . ?
C1 C6 H3 119.6 . . ?
C2 O1 Zn1 131.3(3) . . ?
C3 O2 C30 117.4(3) . . ?
N1 C7 C1 126.3(4) . . ?
N1 C7 H4 116.8 . . ?
C1 C7 H4 116.8 . . ?
C7 N1 O3 111.0(3) . . ?
C7 N1 Zn1 125.1(3) . . ?
O3 N1 Zn1 123.8(2) . . ?
N1 O3 C8 110.0(3) . . ?
O3 C8 C9 112.5(3) . . ?
O3 C8 H5 109.1 . . ?
C9 C8 H5 109.1 . . ?
O3 C8 H6 109.1 . . ?
C9 C8 H6 109.1 . . ?
H5 C8 H6 107.8 . . ?
O4 C9 C8 115.4(3) . . ?
O4 C9 H7 108.4 . . ?
C8 C9 H7 108.4 . . ?
O4 C9 H8 108.4 . . ?
C8 C9 H8 108.4 . . ?
H7 C9 H8 107.5 . . ?
N2 O4 C9 111.8(3) . . ?
C10 N2 O4 108.6(3) . . ?
C10 N2 Zn1 124.0(3) . . ?
O4 N2 Zn1 119.5(2) . . ?
N2 C10 C11 125.4(3) . . ?
N2 C10 H9 117.3 . . ?
C11 C10 H9 117.3 . . ?
C12 C11 C16 120.5(3) . . ?
C12 C11 C10 122.9(3) . . ?
C16 C11 C10 116.6(3) . . ?
O5 C12 C11 123.9(3) . . ?
O5 C12 C13 117.6(3) . . ?
C11 C12 C13 118.4(3) . . ?
O6 C13 C14 124.1(3) . . ?
O6 C13 C12 116.1(3) . . ?
C14 C13 C12 119.8(3) . . ?
C13 C14 C15 120.2(3) . . ?
C13 C14 C17 123.9(3) . . ?
C15 C14 C17 115.9(3) . . ?
C16 C15 C14 120.1(3) . . ?
C16 C15 H10 119.9 . . ?
C14 C15 H10 119.9 . . ?
C15 C16 C11 120.9(3) . . ?
C15 C16 H11 119.6 . . ?
C11 C16 H11 119.6 . . ?
C12 O5 Zn3 112.4(2) . . ?
C12 O5 Zn1 126.9(2) . . ?
Zn3 O5 Zn1 117.93(13) . . ?
C13 O6 Zn2 130.8(2) . . ?
C13 O6 Zn3 112.8(2) . . ?
Zn2 O6 Zn3 115.92(12) . . ?
N3 C17 C14 124.5(3) . . ?
N3 C17 H12 117.7 . . ?
C14 C17 H12 117.7 . . ?
C17 N3 O7 110.9(3) . . ?
C17 N3 Zn2 129.9(3) . . ?
O7 N3 Zn2 117.5(2) . . ?
N3 O7 C18 109.7(3) . . ?
O7 C18 C19 113.9(3) . . ?
O7 C18 H13 108.8 . . ?
C19 C18 H13 108.8 . . ?
O7 C18 H14 108.8 . . ?
C19 C18 H14 108.8 . . ?
H13 C18 H14 107.7 . . ?
O8 C19 C18 113.0(3) . . ?
O8 C19 H15 109.0 . . ?
C18 C19 H15 109.0 . . ?
O8 C19 H16 109.0 . . ?
C18 C19 H16 109.0 . . ?
H15 C19 H16 107.8 . . ?
N4 O8 C19 109.8(3) . . ?
C20 N4 O8 109.2(3) . . ?
C20 N4 Zn2 126.3(3) . . ?
O8 N4 Zn2 124.5(2) . . ?
N4 C20 C21 125.0(3) . . ?
N4 C20 H17 117.5 . . ?
C21 C20 H17 117.5 . . ?
C22 C21 C26 120.8(3) . . ?
C22 C21 C20 124.3(3) . . ?
C26 C21 C20 115.0(3) . . ?
O9 C22 C21 124.3(3) . . ?
O9 C22 C23 118.3(3) . . ?
C21 C22 C23 117.4(3) . . ?
O10 C23 C24 124.2(3) . . ?
O10 C23 C22 114.6(3) . . ?
C24 C23 C22 121.2(3) . . ?
C23 C24 C25 120.0(4) . . ?
C23 C24 H18 120.0 . . ?
C25 C24 H18 120.0 . . ?
C26 C25 C24 120.5(4) . . ?
C26 C25 H19 119.8 . . ?
C24 C25 H19 119.8 . . ?
C25 C26 C21 120.2(4) . . ?
C25 C26 H20 119.9 . . ?
C21 C26 H20 119.9 . . ?
C22 O9 Zn2 131.7(2) . . ?
C23 O10 C27 118.4(3) . . ?
O10 C27 C28 108.2(3) . . ?
O10 C27 H21 110.1 . . ?
C28 C27 H21 110.1 . . ?
O10 C27 H22 110.1 . . ?
C28 C27 H22 110.1 . . ?
H21 C27 H22 108.4 . . ?
C27 C28 C29 110.8(4) . . ?
C27 C28 H23 109.5 . . ?
C29 C28 H23 109.5 . . ?
C27 C28 H24 109.5 . . ?
C29 C28 H24 109.5 . . ?
H23 C28 H24 108.1 . . ?
C30 C29 C28 114.7(4) . . ?
C30 C29 H25 108.6 . . ?
C28 C29 H25 108.6 . . ?
C30 C29 H26 108.6 . . ?
C28 C29 H26 108.6 . . ?
H25 C29 H26 107.6 . . ?
O2 C30 C29 109.0(3) . . ?
O2 C30 H27 109.9 . . ?
C29 C30 H27 109.9 . . ?
O2 C30 H28 109.9 . . ?
C29 C30 H28 109.9 . . ?
H27 C30 H28 108.3 . . ?
C33 O11 Zn1 132.3(8) . . ?
C31 O11 Zn1 126.3(5) . . ?
C31 O12 Zn3 139.2(5) . . ?
C33 O12 Zn3 132.0(7) . . ?
O12 C31 O11 123.9(9) . . ?
O12 C31 C32 116.6(8) . . ?
O11 C31 C32 118.5(8) . . ?
C31 C32 H37 109.5 . . ?
C31 C32 H38 109.5 . . ?
H37 C32 H38 109.5 . . ?
C31 C32 H39 109.5 . . ?
H37 C32 H39 109.5 . . ?
H38 C32 H39 109.5 . . ?
O11 C33 O12 120.8(13) . . ?
O11 C33 C34 116.2(13) . . ?
O12 C33 C34 122.0(14) . . ?
C33 C34 H40 109.5 . . ?
C33 C34 H41 109.5 . . ?
H40 C34 H41 109.5 . . ?
C33 C34 H42 109.5 . . ?
H40 C34 H42 109.5 . . ?
H41 C34 H42 109.5 . . ?
C35 O13 Zn2 134.3(3) . . ?
C35 O14 Zn3 132.3(3) . . ?
O14 C35 O13 126.4(4) . . ?
O14 C35 C36 117.0(3) . . ?
O13 C35 C36 116.6(4) . . ?
C35 C36 H29 109.5 . . ?
C35 C36 H30 109.5 . . ?
H29 C36 H30 109.5 . . ?
C35 C36 H31 109.5 . . ?
H29 C36 H31 109.5 . . ?
H30 C36 H31 109.5 . . ?
C37 O15 Zn3 120.5(3) . . ?
C37 O15 H32 102(4) . . ?
Zn3 O15 H32 119(4) . . ?
O15 C37 H33 109.5 . . ?
O15 C37 H34 109.5 . . ?
H33 C37 H34 109.5 . . ?
O15 C37 H35 109.5 . . ?
H33 C37 H35 109.5 . . ?
H34 C37 H35 109.5 . . ?
Cl2 C38 Cl3 111.5(4) . . ?
Cl2 C38 Cl1 108.6(3) . . ?
Cl3 C38 Cl1 107.7(4) . . ?
Cl2 C38 H36 109.7 . . ?
Cl3 C38 H36 109.7 . . ?
Cl1 C38 H36 109.7 . . ?

loop_
_geom_bond_atom_site_label_1
_geom_bond_atom_site_label_2
_geom_bond_distance
_geom_bond_site_symmetry_2
_geom_bond_publ_flag
Zn1 O1 1.943(3) . ?
Zn1 O11 1.992(3) . ?
Zn1 O5 2.064(3) . ?
Zn1 N2 2.134(3) . ?
Zn1 N1 2.149(3) . ?
Zn2 O9 1.955(3) . ?
Zn2 O13 1.985(3) . ?
Zn2 O6 2.047(3) . ?
Zn2 N3 2.061(3) . ?
Zn2 N4 2.156(3) . ?
Zn3 O12 1.989(3) . ?
Zn3 O14 2.007(3) . ?
Zn3 O5 2.031(3) . ?
Zn3 O15 2.036(3) . ?
Zn3 O6 2.049(3) . ?
C1 C2 1.417(6) . ?
C1 C6 1.418(6) . ?
C1 C7 1.445(6) . ?
C2 O1 1.308(5) . ?
C2 C3 1.421(6) . ?
C3 O2 1.374(5) . ?
C3 C4 1.383(6) . ?
C4 C5 1.403(6) . ?
C4 H1 0.9500 . ?
C5 C6 1.360(6) . ?
C5 H2 0.9500 . ?
C6 H3 0.9500 . ?
O2 C30 1.426(5) . ?
C7 N1 1.272(5) . ?
C7 H4 0.9500 . ?
N1 O3 1.419(4) . ?
O3 C8 1.431(5) . ?
C8 C9 1.495(6) . ?
C8 H5 0.9900 . ?
C8 H6 0.9900 . ?
C9 O4 1.440(5) . ?
C9 H7 0.9900 . ?
C9 H8 0.9900 . ?
O4 N2 1.433(4) . ?
N2 C10 1.280(5) . ?
C10 C11 1.453(5) . ?
C10 H9 0.9500 . ?
C11 C12 1.405(5) . ?
C11 C16 1.412(5) . ?
C12 O5 1.330(5) . ?
C12 C13 1.440(5) . ?
C13 O6 1.325(4) . ?
C13 C14 1.390(5) . ?
C14 C15 1.426(5) . ?
C14 C17 1.446(5) . ?
C15 C16 1.360(5) . ?
C15 H10 0.9500 . ?
C16 H11 0.9500 . ?
C17 N3 1.290(5) . ?
C17 H12 0.9500 . ?
N3 O7 1.430(4) . ?
O7 C18 1.439(4) . ?
C18 C19 1.517(6) . ?
C18 H13 0.9900 . ?
C18 H14 0.9900 . ?
C19 O8 1.430(4) . ?
C19 H15 0.9900 . ?
C19 H16 0.9900 . ?
O8 N4 1.414(4) . ?
N4 C20 1.287(5) . ?
C20 C21 1.443(5) . ?
C20 H17 0.9500 . ?
C21 C22 1.408(5) . ?
C21 C26 1.413(5) . ?
C22 O9 1.319(4) . ?
C22 C23 1.423(5) . ?
C23 O10 1.367(4) . ?
C23 C24 1.383(5) . ?
C24 C25 1.403(6) . ?
C24 H18 0.9500 . ?
C25 C26 1.366(6) . ?
C25 H19 0.9500 . ?
C26 H20 0.9500 . ?
O10 C27 1.425(5) . ?
C27 C28 1.507(6) . ?
C27 H21 0.9900 . ?
C27 H22 0.9900 . ?
C28 C29 1.514(6) . ?
C28 H23 0.9900 . ?
C28 H24 0.9900 . ?
C29 C30 1.512(6) . ?
C29 H25 0.9900 . ?
C29 H26 0.9900 . ?
C30 H27 0.9900 . ?
C30 H28 0.9900 . ?
O11 C33 1.281(18) . ?
O11 C31 1.287(10) . ?
O12 C31 1.243(10) . ?
O12 C33 1.288(17) . ?
C31 C32 1.485(12) . ?
C32 H37 0.9800 . ?
C32 H38 0.9800 . ?
C32 H39 0.9800 . ?
C33 C34 1.51(2) . ?
C34 H40 0.9800 . ?
C34 H41 0.9800 . ?
C34 H42 0.9800 . ?
O13 C35 1.262(5) . ?
O14 C35 1.255(5) . ?
C35 C36 1.512(5) . ?
C36 H29 0.9800 . ?
C36 H30 0.9800 . ?
C36 H31 0.9800 . ?
O15 C37 1.433(5) . ?
O15 H32 0.80(6) . ?
C37 H33 0.9800 . ?
C37 H34 0.9800 . ?
C37 H35 0.9800 . ?
Cl1 C38 1.787(7) . ?
Cl2 C38 1.732(7) . ?
Cl3 C38 1.760(6) . ?
C38 H36 1.0000 . ?

loop_
_geom_torsion_atom_site_label_1
_geom_torsion_atom_site_label_2
_geom_torsion_atom_site_label_3
_geom_torsion_atom_site_label_4
_geom_torsion
_geom_torsion_site_symmetry_1
_geom_torsion_site_symmetry_2
_geom_torsion_site_symmetry_3
_geom_torsion_site_symmetry_4
_geom_torsion_publ_flag
C6 C1 C2 O1 -177.8(4) . . . . ?
C7 C1 C2 O1 3.6(6) . . . . ?
C6 C1 C2 C3 2.3(6) . . . . ?
C7 C1 C2 C3 -176.4(4) . . . . ?
O1 C2 C3 O2 -2.9(5) . . . . ?
C1 C2 C3 O2 177.1(3) . . . . ?
O1 C2 C3 C4 176.1(4) . . . . ?
C1 C2 C3 C4 -4.0(6) . . . . ?
O2 C3 C4 C5 -177.9(4) . . . . ?
C2 C3 C4 C5 3.3(6) . . . . ?
C3 C4 C5 C6 -0.6(7) . . . . ?
C4 C5 C6 C1 -1.0(7) . . . . ?
C2 C1 C6 C5 0.2(6) . . . . ?
C7 C1 C6 C5 178.9(4) . . . . ?
C1 C2 O1 Zn1 2.7(6) . . . . ?
C3 C2 O1 Zn1 -177.4(3) . . . . ?
O11 Zn1 O1 C2 -93.9(4) . . . . ?
O5 Zn1 O1 C2 165.5(3) . . . . ?
N2 Zn1 O1 C2 79.0(4) . . . . ?
N1 Zn1 O1 C2 -5.4(4) . . . . ?
C4 C3 O2 C30 9.0(6) . . . . ?
C2 C3 O2 C30 -172.1(4) . . . . ?
C2 C1 C7 N1 -4.5(7) . . . . ?
C6 C1 C7 N1 176.8(4) . . . . ?
C1 C7 N1 O3 177.4(4) . . . . ?
C1 C7 N1 Zn1 -0.5(6) . . . . ?
O1 Zn1 N1 C7 4.2(3) . . . . ?
O11 Zn1 N1 C7 120.2(4) . . . . ?
O5 Zn1 N1 C7 -120.8(6) . . . . ?
N2 Zn1 N1 C7 -114.5(3) . . . . ?
O1 Zn1 N1 O3 -173.3(3) . . . . ?
O11 Zn1 N1 O3 -57.4(3) . . . . ?
O5 Zn1 N1 O3 61.7(7) . . . . ?
N2 Zn1 N1 O3 67.9(3) . . . . ?
C7 N1 O3 C8 160.3(3) . . . . ?
Zn1 N1 O3 C8 -21.9(4) . . . . ?
N1 O3 C8 C9 -76.8(4) . . . . ?
O3 C8 C9 O4 57.1(5) . . . . ?
C8 C9 O4 N2 56.7(4) . . . . ?
C9 O4 N2 C10 133.2(3) . . . . ?
C9 O4 N2 Zn1 -76.4(3) . . . . ?
O1 Zn1 N2 C10 58.4(3) . . . . ?
O11 Zn1 N2 C10 -129.4(3) . . . . ?
O5 Zn1 N2 C10 -36.9(3) . . . . ?
N1 Zn1 N2 C10 144.3(3) . . . . ?
O1 Zn1 N2 O4 -87.2(3) . . . . ?
O11 Zn1 N2 O4 85.0(3) . . . . ?
O5 Zn1 N2 O4 177.6(3) . . . . ?
N1 Zn1 N2 O4 -1.2(3) . . . . ?
O4 N2 C10 C11 176.8(3) . . . . ?
Zn1 N2 C10 C11 28.1(5) . . . . ?
N2 C10 C11 C12 -1.3(6) . . . . ?
N2 C10 C11 C16 178.5(4) . . . . ?
C16 C11 C12 O5 178.6(3) . . . . ?
C10 C11 C12 O5 -1.5(6) . . . . ?
C16 C11 C12 C13 -2.5(5) . . . . ?
C10 C11 C12 C13 177.4(3) . . . . ?
O5 C12 C13 O6 -0.8(5) . . . . ?
C11 C12 C13 O6 -179.7(3) . . . . ?
O5 C12 C13 C14 179.2(3) . . . . ?
C11 C12 C13 C14 0.3(5) . . . . ?
O6 C13 C14 C15 -177.6(3) . . . . ?
C12 C13 C14 C15 2.4(5) . . . . ?
O6 C13 C14 C17 1.6(6) . . . . ?
C12 C13 C14 C17 -178.3(3) . . . . ?
C13 C14 C15 C16 -3.0(5) . . . . ?
C17 C14 C15 C16 177.7(3) . . . . ?
C14 C15 C16 C11 0.8(5) . . . . ?
C12 C11 C16 C15 2.0(5) . . . . ?
C10 C11 C16 C15 -177.8(3) . . . . ?
C11 C12 O5 Zn3 174.7(3) . . . . ?
C13 C12 O5 Zn3 -4.2(4) . . . . ?
C11 C12 O5 Zn1 -24.5(5) . . . . ?
C13 C12 O5 Zn1 156.6(2) . . . . ?
O12 Zn3 O5 C12 -174.1(2) . . . . ?
O14 Zn3 O5 C12 -79.3(3) . . . . ?
O15 Zn3 O5 C12 89.6(2) . . . . ?
O6 Zn3 O5 C12 5.3(2) . . . . ?
O12 Zn3 O5 Zn1 23.31(16) . . . . ?
O14 Zn3 O5 Zn1 118.05(15) . . . . ?
O15 Zn3 O5 Zn1 -72.97(18) . . . . ?
O6 Zn3 O5 Zn1 -157.35(15) . . . . ?
O1 Zn1 O5 C12 -82.4(3) . . . . ?
O11 Zn1 O5 C12 160.3(3) . . . . ?
N2 Zn1 O5 C12 35.5(3) . . . . ?
N1 Zn1 O5 C12 41.8(7) . . . . ?
O1 Zn1 O5 Zn3 77.34(15) . . . . ?
O11 Zn1 O5 Zn3 -39.93(17) . . . . ?
N2 Zn1 O5 Zn3 -164.69(16) . . . . ?
N1 Zn1 O5 Zn3 -158.4(6) . . . . ?
C14 C13 O6 Zn2 -2.6(5) . . . . ?
C12 C13 O6 Zn2 177.4(2) . . . . ?
C14 C13 O6 Zn3 -174.7(3) . . . . ?
C12 C13 O6 Zn3 5.2(4) . . . . ?
O9 Zn2 O6 C13 122.1(3) . . . . ?
O13 Zn2 O6 C13 -120.1(3) . . . . ?
N3 Zn2 O6 C13 -1.7(3) . . . . ?
O9 Zn2 O6 Zn3 -65.90(15) . . . . ?
O13 Zn2 O6 Zn3 51.94(15) . . . . ?
N3 Zn2 O6 Zn3 170.27(15) . . . . ?
O14 Zn3 O6 C13 119.9(2) . . . . ?
O5 Zn3 O6 C13 -5.7(2) . . . . ?
O15 Zn3 O6 C13 -129.8(2) . . . . ?
O14 Zn3 O6 Zn2 -53.54(15) . . . . ?
O5 Zn3 O6 Zn2 -179.15(15) . . . . ?
O15 Zn3 O6 Zn2 56.79(15) . . . . ?
C13 C14 C17 N3 6.4(6) . . . . ?
C15 C14 C17 N3 -174.4(3) . . . . ?
C14 C17 N3 O7 -177.4(3) . . . . ?
C14 C17 N3 Zn2 -13.0(5) . . . . ?
O9 Zn2 N3 C17 -84.0(3) . . . . ?
O13 Zn2 N3 C17 98.0(3) . . . . ?
O6 Zn2 N3 C17 9.4(3) . . . . ?
N4 Zn2 N3 C17 -169.2(3) . . . . ?
O9 Zn2 N3 O7 79.5(3) . . . . ?
O13 Zn2 N3 O7 -98.4(2) . . . . ?
O6 Zn2 N3 O7 172.9(2) . . . . ?
N4 Zn2 N3 O7 -5.6(2) . . . . ?
C17 N3 O7 C18 -109.2(3) . . . . ?
Zn2 N3 O7 C18 84.3(3) . . . . ?
N3 O7 C18 C19 -59.9(4) . . . . ?
O7 C18 C19 O8 -56.7(4) . . . . ?
C18 C19 O8 N4 76.2(4) . . . . ?
C19 O8 N4 C20 -158.5(3) . . . . ?
C19 O8 N4 Zn2 19.0(4) . . . . ?
O9 Zn2 N4 C20 -10.1(3) . . . . ?
O13 Zn2 N4 C20 -127.6(3) . . . . ?
N3 Zn2 N4 C20 114.1(3) . . . . ?
O9 Zn2 N4 O8 172.8(3) . . . . ?
O13 Zn2 N4 O8 55.3(3) . . . . ?
N3 Zn2 N4 O8 -63.0(3) . . . . ?
O8 N4 C20 C21 -179.2(3) . . . . ?
Zn2 N4 C20 C21 3.3(6) . . . . ?
N4 C20 C21 C22 4.5(6) . . . . ?
N4 C20 C21 C26 -176.3(4) . . . . ?
C26 C21 C22 O9 -179.6(4) . . . . ?
C20 C21 C22 O9 -0.5(6) . . . . ?
C26 C21 C22 C23 0.2(5) . . . . ?
C20 C21 C22 C23 179.4(4) . . . . ?
O9 C22 C23 O10 -1.7(5) . . . . ?
C21 C22 C23 O10 178.4(3) . . . . ?
O9 C22 C23 C24 178.8(4) . . . . ?
C21 C22 C23 C24 -1.1(6) . . . . ?
O10 C23 C24 C25 -178.3(4) . . . . ?
C22 C23 C24 C25 1.2(6) . . . . ?
C23 C24 C25 C26 -0.3(7) . . . . ?
C24 C25 C26 C21 -0.5(7) . . . . ?
C22 C21 C26 C25 0.6(6) . . . . ?
C20 C21 C26 C25 -178.7(4) . . . . ?
C21 C22 O9 Zn2 -12.6(5) . . . . ?
C23 C22 O9 Zn2 167.5(3) . . . . ?
O13 Zn2 O9 C22 106.7(3) . . . . ?
O6 Zn2 O9 C22 -159.6(3) . . . . ?
N3 Zn2 O9 C22 -71.2(3) . . . . ?
N4 Zn2 O9 C22 14.8(3) . . . . ?
C24 C23 O10 C27 -14.0(6) . . . . ?
C22 C23 O10 C27 166.6(3) . . . . ?
C23 O10 C27 C28 171.5(3) . . . . ?
O10 C27 C28 C29 -73.3(4) . . . . ?
C27 C28 C29 C30 -178.4(3) . . . . ?
C3 O2 C30 C29 168.4(4) . . . . ?
C28 C29 C30 O2 -74.4(5) . . . . ?
O1 Zn1 O11 C33 -75.4(10) . . . . ?
O5 Zn1 O11 C33 26.4(9) . . . . ?
N2 Zn1 O11 C33 112.2(9) . . . . ?
N1 Zn1 O11 C33 -163.3(9) . . . . ?
O1 Zn1 O11 C31 -50.3(7) . . . . ?
O5 Zn1 O11 C31 51.4(7) . . . . ?
N2 Zn1 O11 C31 137.3(6) . . . . ?
N1 Zn1 O11 C31 -138.2(7) . . . . ?
O14 Zn3 O12 C31 -126.2(8) . . . . ?
O5 Zn3 O12 C31 -0.7(8) . . . . ?
O15 Zn3 O12 C31 123.4(8) . . . . ?
O14 Zn3 O12 C33 -98.7(10) . . . . ?
O5 Zn3 O12 C33 26.8(10) . . . . ?
O15 Zn3 O12 C33 151.0(10) . . . . ?
C33 O12 C31 O11 -74(3) . . . . ?
Zn3 O12 C31 O11 6.3(15) . . . . ?
C33 O12 C31 C32 95(3) . . . . ?
Zn3 O12 C31 C32 174.4(6) . . . . ?
C33 O11 C31 O12 77(3) . . . . ?
Zn1 O11 C31 O12 -38.1(12) . . . . ?
C33 O11 C31 C32 -91(3) . . . . ?
Zn1 O11 C31 C32 154.0(6) . . . . ?
C31 O11 C33 O12 -65(3) . . . . ?
Zn1 O11 C33 O12 15.9(18) . . . . ?
C31 O11 C33 C34 104(3) . . . . ?
Zn1 O11 C33 C34 -175.3(10) . . . . ?
C31 O12 C33 O11 69(3) . . . . ?
Zn3 O12 C33 O11 -51.4(16) . . . . ?
C31 O12 C33 C34 -100(3) . . . . ?
Zn3 O12 C33 C34 140.4(11) . . . . ?
O9 Zn2 O13 C35 82.4(4) . . . . ?
O6 Zn2 O13 C35 -13.9(4) . . . . ?
N3 Zn2 O13 C35 -99.5(4) . . . . ?
N4 Zn2 O13 C35 170.5(4) . . . . ?
O12 Zn3 O14 C35 -164.3(4) . . . . ?
O5 Zn3 O14 C35 97.6(4) . . . . ?
O15 Zn3 O14 C35 -72.6(4) . . . . ?
O6 Zn3 O14 C35 18.4(4) . . . . ?
Zn3 O14 C35 O13 20.2(6) . . . . ?
Zn3 O14 C35 C36 -161.3(3) . . . . ?
Zn2 O13 C35 O14 -23.5(7) . . . . ?
Zn2 O13 C35 C36 158.0(3) . . . . ?
O12 Zn3 O15 C37 41.2(3) . . . . ?
O14 Zn3 O15 C37 -49.5(3) . . . . ?
O5 Zn3 O15 C37 140.1(3) . . . . ?
O6 Zn3 O15 C37 -140.8(3) . . . . ?
